data_4308547
loop_
_publ_author_name
'Mauricio C. B. de Oliveira'
'Marciela Scarpellini'
'Ademir Neves'
'Hern\'an Terenzi'
'Adailton J. Bortoluzzi'
'Bruno Szpoganics'
'Alessandra Greatti'
'Ant\^onio S. Mangrich'
'Emanuel M. de Souza'
'Pablo M. Fernandez'
'Marcia R. Soares'

_publ_contact_author_address
;
    Depto. Qu\'imica - UFSC
    88040 - 900 Florian\'opolis, SC
    Brazil
;
_publ_contact_author_email ademir@qmc.ufsc.br
_publ_contact_author_fax 55(48)3316888
_publ_contact_author_name 'Ademir Neves'
_publ_contact_author_phone 55(48)3316826
_publ_section_title
;
Hydrolytic Protein Cleavage Mediated by Unusual Mononuclear Copper(II)
Complexes: X-ray Structures and Solution Studies
;
_journal_name_full 'Inorganic Chemistry'
_journal_page_first 921
_journal_page_last 929
_journal_paper_doi 10.1021/ic0485864
_journal_volume 44
_journal_year 2005
_chemical_formula_sum 'C21 H22 Cl Cu N3 O3'
_chemical_formula_weight 463.41
_chemical_name_systematic
; 
 ? 
;
_space_group_IT_number 14
_symmetry_cell_setting monoclinic
_symmetry_space_group_name_Hall '-P 2yn'
_symmetry_space_group_name_H-M 'P 1 21/n 1'
_atom_sites_solution_hydrogens geom
_atom_sites_solution_primary direct
_atom_sites_solution_secondary difmap
_audit_creation_method SHELXL-97
_cell_angle_alpha 90.00
_cell_angle_beta 100.72(3)
_cell_angle_gamma 90.00
_cell_formula_units_Z 4
_cell_length_a 8.311(2)
_cell_length_b 12.782(3)
_cell_length_c 19.824(4)
_cell_measurement_reflns_used 25
_cell_measurement_temperature 293(2)
_cell_measurement_theta_max 15.32
_cell_measurement_theta_min 10.05
_cell_volume 2069.2(8)
_computing_structure_refinement 'SHELXL-97 (Sheldrick, 1997)'
_computing_structure_solution 'SHELXS-97 (Sheldrick, 1990)'
_diffrn_ambient_temperature 293(2)
_diffrn_measured_fraction_theta_full 0.953
_diffrn_measured_fraction_theta_max 0.953
_diffrn_measurement_method \w--2\q
_diffrn_radiation_monochromator graphite
_diffrn_radiation_source 'fine-focus sealed tube'
_diffrn_radiation_type MoK\a
_diffrn_radiation_wavelength 0.71073
_diffrn_reflns_av_R_equivalents 0.0292
_diffrn_reflns_av_sigmaI/netI 0.0496
_diffrn_reflns_limit_h_max 9
_diffrn_reflns_limit_h_min 0
_diffrn_reflns_limit_k_max 0
_diffrn_reflns_limit_k_min -15
_diffrn_reflns_limit_l_max 23
_diffrn_reflns_limit_l_min -23
_diffrn_reflns_number 3941
_diffrn_reflns_theta_full 25.07
_diffrn_reflns_theta_max 25.07
_diffrn_reflns_theta_min 2.52
_diffrn_standards_decay_% 1.0
_diffrn_standards_interval_count 200
_diffrn_standards_interval_time '120 min'
_diffrn_standards_number 3
_exptl_absorpt_coefficient_mu 1.212
_exptl_absorpt_correction_T_max 0.962
_exptl_absorpt_correction_T_min 0.631
_exptl_absorpt_correction_type psi-scan
_exptl_crystal_colour olive-green
_exptl_crystal_density_diffrn 1.488
_exptl_crystal_density_method 'not measured'
_exptl_crystal_description 'irregular plate'
_exptl_crystal_F_000 956
_exptl_crystal_size_max 0.60
_exptl_crystal_size_mid 0.33
_exptl_crystal_size_min 0.03
_refine_diff_density_max 0.263
_refine_diff_density_min -0.294
_refine_diff_density_rms 0.056
_refine_ls_extinction_expression Fc^*^=kFc[1+0.001xFc^2^\l^3^/sin(2\q)]^-1/4^
_refine_ls_extinction_method SHELXL
_refine_ls_goodness_of_fit_ref 1.010
_refine_ls_hydrogen_treatment mixed
_refine_ls_matrix_type full
_refine_ls_number_parameters 263
_refine_ls_number_reflns 3669
_refine_ls_number_restraints 0
_refine_ls_restrained_S_all 1.010
_refine_ls_R_factor_all 0.0791
_refine_ls_R_factor_gt 0.0338
_refine_ls_shift/su_max 0.000
_refine_ls_shift/su_mean 0.000
_refine_ls_structure_factor_coef Fsqd
_refine_ls_weighting_details 'w=1/[\s^2^(Fo^2^)+(0.0383P)^2^+1.0962P] where P=(Fo^2^+2Fc^2^)/3'
_refine_ls_weighting_scheme calc
_refine_ls_wR_factor_gt 0.0789
_refine_ls_wR_factor_ref 0.0914
_reflns_number_gt 2521
_reflns_number_total 3669
_reflns_threshold_expression >2sigma(I)
_cod_data_source_file ic0485864rom20041008_111340_1.cif
_cod_data_source_block C21H22ClCuN3O3
_cod_depositor_comments
;
The following automatic conversions were performed:
'_symmetry_cell_setting' value 'Monoclinic' changed to 'monoclinic'
according to '/home/saulius/struct/CIF-dictionaries/cif_core.dic'
dictionary named 'cif_core.dic' version 2.4.1 from 2010-06-29.

Automatic conversion script
Id: cif_fix_enum 1527 2010-12-29 10:47:43Z saulius 

The following automatic conversions were performed:

'_refine_ls_weighting_scheme' value 'calc
w=1/[\s^2^(Fo^2^)+(0.0383P)^2^+1.0962P] where P=(Fo^2^+2Fc^2^)/3' was
changed to 'calc'. New tag '_refine_ls_weighting_details' was
created. The value of the new tag was set to
'w=1/[\s^2^(Fo^2^)+(0.0383P)^2^+1.0962P] where P=(Fo^2^+2Fc^2^)/3'.

Automatic conversion script
Id: cif_fix_values 3143 2015-03-26 13:38:13Z robertas 
;
_cod_original_sg_symbol_H-M 'P 21/n'
_cod_database_code 4308547

loop_
_symmetry_equiv_pos_as_xyz
'x, y, z'
'-x+1/2, y+1/2, -z+1/2'
'-x, -y, -z'
'x-1/2, -y-1/2, z-1/2'

loop_
_atom_site_label
_atom_site_type_symbol
_atom_site_fract_x
_atom_site_fract_y
_atom_site_fract_z
_atom_site_U_iso_or_equiv
_atom_site_adp_type
_atom_site_occupancy
_atom_site_calc_flag
_atom_site_refinement_flags
_atom_site_disorder_assembly
_atom_site_disorder_group
Cu1 Cu 0.11463(4) 0.15840(3) 0.536508(18) 0.04005(14) Uani 1 d . . .
Cl1 Cl 0.35392(10) 0.07413(7) 0.57845(5) 0.0562(2) Uani 1 d . . .
O1 O 0.2216(2) 0.30809(16) 0.52793(10) 0.0414(5) Uani 1 d . . .
O2 O 0.5211(3) 0.4150(2) 0.40319(13) 0.0690(8) Uani 1 d . . .
N1 N -0.1191(3) 0.2137(2) 0.49923(12) 0.0397(6) Uani 1 d . . .
N12 N 0.0298(3) 0.1556(2) 0.62458(12) 0.0453(6) Uani 1 d . . .
N32 N 0.1128(3) 0.1300(2) 0.43651(13) 0.0479(7) Uani 1 d . . .
C10 C -0.2261(4) 0.1724(3) 0.54528(16) 0.0517(9) Uani 1 d . . .
H10A H -0.2629 0.1025 0.5309 0.062 Uiso 1 calc R . .
H10B H -0.3218 0.2167 0.5426 0.062 Uiso 1 calc R . .
C11 C -0.1332(4) 0.1695(3) 0.61769(16) 0.0473(8) Uani 1 d . . .
C13 C 0.1197(5) 0.1463(3) 0.68817(17) 0.0572(9) Uani 1 d . . .
H13 H 0.2325 0.1377 0.6934 0.069 Uiso 1 calc R . .
C14 C 0.0497(5) 0.1494(3) 0.74552(18) 0.0640(10) Uani 1 d . . .
H14 H 0.1143 0.1411 0.7888 0.077 Uiso 1 calc R . .
C15 C -0.1156(5) 0.1645(3) 0.73884(19) 0.0682(11) Uani 1 d . . .
H15 H -0.1641 0.1675 0.7775 0.082 Uiso 1 calc R . .
C16 C -0.2092(5) 0.1752(3) 0.67396(19) 0.0600(10) Uani 1 d . . .
H16 H -0.3216 0.1861 0.6682 0.072 Uiso 1 calc R . .
C20 C -0.1168(3) 0.3310(2) 0.50330(15) 0.0395(7) Uani 1 d . . .
H20A H -0.2280 0.3570 0.4906 0.047 Uiso 1 calc R . .
H20B H -0.0753 0.3520 0.5503 0.047 Uiso 1 calc R . .
C21 C -0.0133(3) 0.3797(2) 0.45745(14) 0.0339(7) Uani 1 d . . .
C22 C 0.1592(3) 0.3628(2) 0.47408(14) 0.0331(7) Uani 1 d . . .
C23 C 0.2529(3) 0.4068(2) 0.42831(15) 0.0368(7) Uani 1 d . . .
C24 C 0.1781(4) 0.4676(2) 0.37180(15) 0.0407(7) Uani 1 d . . .
H24 H 0.2430 0.4964 0.3431 0.049 Uiso 1 calc R . .
C25 C 0.0130(3) 0.4853(2) 0.35787(15) 0.0388(7) Uani 1 d . . .
C26 C -0.0809(3) 0.4395(2) 0.40187(15) 0.0379(7) Uani 1 d . . .
H26 H -0.1936 0.4500 0.3930 0.046 Uiso 1 calc R . .
C27 C 0.4256(4) 0.3845(3) 0.43900(17) 0.0532(9) Uani 1 d . . .
H27 H 0.4685 0.3431 0.4766 0.064 Uiso 1 calc R . .
C28 C -0.0662(4) 0.5531(3) 0.29839(18) 0.0630(10) Uani 1 d . . .
H28A H -0.1821 0.5562 0.2971 0.094 Uiso 0.50 calc PR . .
H28B H -0.0456 0.5239 0.2562 0.094 Uiso 0.50 calc PR . .
H28C H -0.0211 0.6224 0.3041 0.094 Uiso 0.50 calc PR . .
H28D H 0.0163 0.5788 0.2745 0.094 Uiso 0.50 calc PR . .
H28E H -0.1203 0.6111 0.3154 0.094 Uiso 0.50 calc PR . .
H28F H -0.1448 0.5126 0.2675 0.094 Uiso 0.50 calc PR . .
C30 C -0.1715(4) 0.1787(3) 0.42686(16) 0.0512(9) Uani 1 d . . .
H30A H -0.2390 0.2324 0.4011 0.061 Uiso 1 calc R . .
H30B H -0.2368 0.1157 0.4258 0.061 Uiso 1 calc R . .
C31 C -0.0260(4) 0.1575(3) 0.39395(16) 0.0491(8) Uani 1 d . . .
C33 C 0.2464(5) 0.1068(3) 0.40974(19) 0.0611(10) Uani 1 d . . .
H33 H 0.3434 0.0892 0.4392 0.073 Uiso 1 calc R . .
C34 C 0.2431(6) 0.1085(3) 0.3406(2) 0.0820(13) Uani 1 d . . .
H34 H 0.3365 0.0914 0.3235 0.098 Uiso 1 calc R . .
C35 C 0.1016(7) 0.1356(4) 0.2965(2) 0.0886(15) Uani 1 d . . .
H35 H 0.0980 0.1369 0.2493 0.106 Uiso 1 calc R . .
C36 C -0.0352(5) 0.1610(3) 0.32343(18) 0.0694(11) Uani 1 d . . .
H36 H -0.1322 0.1802 0.2946 0.083 Uiso 1 calc R . .
O1W O 0.4774(4) 0.3589(3) 0.63038(15) 0.1092(12) Uani 1 d . . .
H1WA H 0.3877 0.3392 0.5915 0.131 Uiso 1 d R . .
H1WB H 0.5140 0.4235 0.6247 0.131 Uiso 1 d R . .

loop_
_atom_site_aniso_label
_atom_site_aniso_U_11
_atom_site_aniso_U_22
_atom_site_aniso_U_33
_atom_site_aniso_U_23
_atom_site_aniso_U_13
_atom_site_aniso_U_12
Cu1 0.0394(2) 0.0417(2) 0.0388(2) 0.00142(19) 0.00648(15) -0.00036(19)
Cl1 0.0461(5) 0.0522(5) 0.0692(6) 0.0043(4) 0.0074(4) 0.0071(4)
O1 0.0348(11) 0.0450(13) 0.0407(12) 0.0059(10) -0.0023(9) -0.0043(9)
O2 0.0340(13) 0.108(2) 0.0680(16) 0.0160(16) 0.0183(12) -0.0002(13)
N1 0.0335(13) 0.0466(16) 0.0382(15) 0.0034(12) 0.0042(11) -0.0105(12)
N12 0.0470(15) 0.0514(17) 0.0374(14) 0.0081(13) 0.0077(12) 0.0036(13)
N32 0.0632(18) 0.0405(16) 0.0418(15) -0.0054(12) 0.0146(14) -0.0075(13)
C10 0.0372(17) 0.064(2) 0.054(2) 0.0139(18) 0.0073(15) -0.0143(17)
C11 0.051(2) 0.0444(19) 0.0476(19) 0.0100(16) 0.0125(15) -0.0040(16)
C13 0.062(2) 0.064(2) 0.0435(19) 0.0052(18) 0.0043(16) 0.0101(19)
C14 0.086(3) 0.066(3) 0.0393(19) 0.0115(19) 0.0086(18) 0.009(2)
C15 0.094(3) 0.064(2) 0.053(2) 0.008(2) 0.031(2) 0.002(2)
C16 0.060(2) 0.064(2) 0.062(2) 0.0132(19) 0.0266(19) 0.0014(19)
C20 0.0319(15) 0.0447(18) 0.0425(18) 0.0026(15) 0.0080(13) 0.0023(14)
C21 0.0274(14) 0.0355(16) 0.0381(16) -0.0035(13) 0.0043(12) -0.0030(13)
C22 0.0312(15) 0.0301(17) 0.0368(16) -0.0047(13) 0.0030(12) -0.0009(12)
C23 0.0302(15) 0.0399(18) 0.0403(17) -0.0015(14) 0.0062(13) -0.0014(13)
C24 0.0386(17) 0.0458(19) 0.0394(17) 0.0008(15) 0.0118(14) -0.0055(14)
C25 0.0376(17) 0.0351(17) 0.0420(18) 0.0037(14) 0.0026(14) -0.0025(14)
C26 0.0303(15) 0.0399(17) 0.0420(18) -0.0021(14) 0.0025(13) -0.0012(14)
C27 0.0340(17) 0.072(2) 0.053(2) 0.0083(19) 0.0063(15) 0.0004(17)
C28 0.053(2) 0.068(3) 0.064(2) 0.026(2) 0.0004(18) -0.0035(19)
C30 0.053(2) 0.048(2) 0.0455(19) 0.0000(16) -0.0093(16) -0.0163(16)
C31 0.067(2) 0.0406(18) 0.0374(17) -0.0092(16) 0.0036(16) -0.0150(17)
C33 0.077(3) 0.052(2) 0.061(2) -0.0059(19) 0.028(2) 0.005(2)
C34 0.121(4) 0.071(3) 0.066(3) -0.010(2) 0.048(3) 0.004(3)
C35 0.145(5) 0.080(3) 0.049(2) -0.012(2) 0.040(3) -0.009(3)
C36 0.098(3) 0.067(3) 0.039(2) -0.010(2) 0.001(2) -0.016(2)
O1W 0.105(2) 0.103(3) 0.092(2) 0.0137(19) -0.0535(18) -0.030(2)

loop_
_atom_type_symbol
_atom_type_description
_atom_type_scat_dispersion_real
_atom_type_scat_dispersion_imag
_atom_type_scat_source
C C 0.0033 0.0016 'International Tables Vol C Tables 4.2.6.8 and 6.1.1.4'
H H 0.0000 0.0000 'International Tables Vol C Tables 4.2.6.8 and 6.1.1.4'
N N 0.0061 0.0033 'International Tables Vol C Tables 4.2.6.8 and 6.1.1.4'
O O 0.0106 0.0060 'International Tables Vol C Tables 4.2.6.8 and 6.1.1.4'
Cl Cl 0.1484 0.1585 'International Tables Vol C Tables 4.2.6.8 and 6.1.1.4'
Cu Cu 0.3201 1.2651 'International Tables Vol C Tables 4.2.6.8 and 6.1.1.4'

loop_
_geom_angle_atom_site_label_1
_geom_angle_atom_site_label_2
_geom_angle_atom_site_label_3
_geom_angle
_geom_angle_site_symmetry_1
_geom_angle_site_symmetry_3
_geom_angle_publ_flag
N12 Cu1 N32 156.46(11) . . y
N12 Cu1 N1 81.85(10) . . y
N32 Cu1 N1 82.84(11) . . y
N12 Cu1 O1 107.80(10) . . y
N32 Cu1 O1 90.60(9) . . y
N1 Cu1 O1 92.45(9) . . y
N12 Cu1 Cl1 95.63(8) . . y
N32 Cu1 Cl1 96.91(9) . . y
N1 Cu1 Cl1 171.52(7) . . y
O1 Cu1 Cl1 96.03(6) . . y
C22 O1 Cu1 116.10(17) . . y
C10 N1 C30 112.6(2) . . ?
C10 N1 C20 109.0(2) . . ?
C30 N1 C20 110.5(2) . . ?
C10 N1 Cu1 106.80(18) . . ?
C30 N1 Cu1 109.17(19) . . ?
C20 N1 Cu1 108.66(17) . . ?
C13 N12 C11 118.6(3) . . ?
C13 N12 Cu1 126.5(2) . . ?
C11 N12 Cu1 114.8(2) . . ?
C31 N32 C33 118.9(3) . . ?
C31 N32 Cu1 114.8(2) . . ?
C33 N32 Cu1 124.8(3) . . ?
N1 C10 C11 109.7(2) . . ?
N12 C11 C16 121.8(3) . . ?
N12 C11 C10 115.4(3) . . ?
C16 C11 C10 122.7(3) . . ?
N12 C13 C14 121.8(3) . . ?
C15 C14 C13 119.8(3) . . ?
C14 C15 C16 119.1(3) . . ?
C15 C16 C11 118.9(4) . . ?
C21 C20 N1 112.7(2) . . ?
C26 C21 C22 120.9(3) . . ?
C26 C21 C20 121.5(3) . . ?
C22 C21 C20 117.5(3) . . ?
O1 C22 C23 123.8(2) . . ?
O1 C22 C21 120.1(3) . . ?
C23 C22 C21 116.1(3) . . ?
C24 C23 C22 120.9(3) . . ?
C24 C23 C27 120.4(3) . . ?
C22 C23 C27 118.6(3) . . ?
C25 C24 C23 122.0(3) . . ?
C24 C25 C26 117.3(3) . . ?
C24 C25 C28 121.8(3) . . ?
C26 C25 C28 120.8(3) . . ?
C21 C26 C25 122.7(3) . . ?
O2 C27 C23 126.0(3) . . ?
N1 C30 C31 111.0(2) . . ?
N32 C31 C36 121.4(3) . . ?
N32 C31 C30 116.2(3) . . ?
C36 C31 C30 122.3(3) . . ?
N32 C33 C34 121.7(4) . . ?
C33 C34 C35 119.9(4) . . ?
C34 C35 C36 118.8(4) . . ?
C35 C36 C31 119.2(4) . . ?

loop_
_geom_bond_atom_site_label_1
_geom_bond_atom_site_label_2
_geom_bond_distance
_geom_bond_site_symmetry_2
_geom_bond_publ_flag
Cu1 N12 2.001(2) . y
Cu1 N32 2.013(3) . y
Cu1 N1 2.070(2) . y
Cu1 O1 2.130(2) . y
Cu1 Cl1 2.2784(10) . y
O1 C22 1.300(3) . ?
O2 C27 1.223(4) . ?
N1 C10 1.485(4) . ?
N1 C30 1.488(4) . ?
N1 C20 1.502(4) . ?
N12 C13 1.346(4) . ?
N12 C11 1.348(4) . ?
N32 C31 1.343(4) . ?
N32 C33 1.350(4) . ?
C10 C11 1.499(4) . ?
C11 C16 1.383(4) . ?
C13 C14 1.371(5) . ?
C14 C15 1.369(5) . ?
C15 C16 1.381(5) . ?
C20 C21 1.498(4) . ?
C21 C26 1.372(4) . ?
C21 C22 1.427(4) . ?
C22 C23 1.418(4) . ?
C23 C24 1.409(4) . ?
C23 C27 1.439(4) . ?
C24 C25 1.368(4) . ?
C25 C26 1.402(4) . ?
C25 C28 1.512(4) . ?
C30 C31 1.502(5) . ?
C31 C36 1.386(5) . ?
C33 C34 1.365(5) . ?
C34 C35 1.373(6) . ?
C35 C36 1.382(6) . ?

loop_
_geom_hbond_atom_site_label_D
_geom_hbond_atom_site_label_H
_geom_hbond_atom_site_label_A
_geom_hbond_distance_DH
_geom_hbond_distance_HA
_geom_hbond_distance_DA
_geom_hbond_angle_DHA
_geom_hbond_site_symmetry_A
_geom_hbond_publ_flag
O1W H1WA O1 1.00 1.73 2.732(3) 175.6 . y
O1W H1WB O2 0.89 2.14 2.966(4) 152.7 3_666 y
